data_1569005
loop_
_publ_author_name
'Zhou, Shuigen'
'Chen, Yihao'
'Li, Kailei'
'Liu, Xiaowei'
'Zhang, Ting'
'Shen, Wei'
'Li, Ming'
'Zhou, Lei'
'He, Rongxing'

_publ_section_title
;
 Photophysical studies for Cu(i)-based halides: broad excitation bands and
 highly efficient single-component warm white-light-emitting diodes.
;
_journal_issue 20
_journal_name_full 'Chemical science'
_journal_page_first 5415
_journal_page_last 5424
_journal_paper_doi 10.1039/d3sc01762a
_journal_volume 14
_journal_year 2023
_chemical_formula_moiety '0.5(Br6 Cu4), 3(H2 O2 P), 2(C6 H10 N2)'
_chemical_formula_sum 'C12 H26 Br3 Cu2 N4 O6 P3'
_chemical_formula_weight 782.09
_space_group_crystal_system tetragonal
_space_group_IT_number 142
_space_group_name_Hall '-I 4bd 2c'
_space_group_name_H-M_alt 'I 41/a c d :2'
_atom_sites_solution_hydrogens mixed
_atom_sites_solution_primary dual
_audit_creation_date 2022-04-08
_audit_creation_method
;
Olex2 1.5
(compiled 2021.12.09 svn.r5202d8cf for OlexSys, GUI svn.r6439)
;
_audit_update_record
;
2023-01-15 deposited with the CCDC.	2023-04-24 downloaded from the CCDC.
;
_cell_angle_alpha 90
_cell_angle_beta 90
_cell_angle_gamma 90
_cell_formula_units_Z 16
_cell_length_a 13.6690(6)
_cell_length_b 13.6690(6)
_cell_length_c 51.320(3)
_cell_measurement_reflns_used 9991
_cell_measurement_temperature 173.00
_cell_measurement_theta_max 27.51
_cell_measurement_theta_min 2.98
_cell_volume 9588.7(8)
_computing_cell_refinement 'SAINT V8.40B (Bruker, 2019)'
_computing_data_collection 'APEX3 V2019.11-0 (Bruker, 2019)'
_computing_data_reduction 'SAINT V8.40B (Bruker, 2019)'
_computing_molecular_graphics 'Olex2 1.5 (Dolomanov et al., 2009)'
_computing_publication_material 'Olex2 1.5 (Dolomanov et al., 2009)'
_computing_structure_refinement 'SHELXL 2019/2 (Sheldrick, 2015)'
_computing_structure_solution 'SHELXT 2018/2 (Sheldrick, 2018)'
_diffrn_ambient_temperature 173.00
_diffrn_detector CPAD
_diffrn_detector_area_resol_mean 7.41
_diffrn_detector_type 'Bruker PHOTON 100'
_diffrn_measured_fraction_theta_full 0.997
_diffrn_measured_fraction_theta_max 0.998
_diffrn_measurement_device 'four-circle diffractometer'
_diffrn_measurement_device_type 'Bruker D8 VENTURE TXS PHOTON 100'
_diffrn_measurement_method '\w and \f shutterless scans'
_diffrn_measurement_specimen_support 'nylon loop'
_diffrn_radiation_monochromator 'Helios Multi-layer Optic'
_diffrn_radiation_probe x-ray
_diffrn_radiation_type MoK\a
_diffrn_radiation_wavelength 0.71073
_diffrn_reflns_av_R_equivalents 0.0788
_diffrn_reflns_av_unetI/netI 0.0351
_diffrn_reflns_Laue_measured_fraction_full 0.997
_diffrn_reflns_Laue_measured_fraction_max 0.998
_diffrn_reflns_limit_h_max 17
_diffrn_reflns_limit_h_min -17
_diffrn_reflns_limit_k_max 15
_diffrn_reflns_limit_k_min -17
_diffrn_reflns_limit_l_max 63
_diffrn_reflns_limit_l_min -66
_diffrn_reflns_number 40139
_diffrn_reflns_point_group_measured_fraction_full 0.997
_diffrn_reflns_point_group_measured_fraction_max 0.998
_diffrn_reflns_theta_full 25.242
_diffrn_reflns_theta_max 27.508
_diffrn_reflns_theta_min 2.252
_diffrn_source TXS
_diffrn_source_current 40.0
_diffrn_source_power 2.0
_diffrn_source_type 'Rotaing Anode'
_diffrn_source_voltage 50.0
_diffrn_standards_number 0
_exptl_absorpt_coefficient_mu 7.011
_exptl_absorpt_correction_T_max 0.7456
_exptl_absorpt_correction_T_min 0.4349
_exptl_absorpt_correction_type multi-scan
_exptl_absorpt_process_details
;
SADABS-2016/2 (Bruker,2016/2) was used for absorption correction.
wR2(int) was 0.1324 before and 0.0974 after correction.
The Ratio of minimum to maximum transmission is 0.5833.
The \l/2 correction factor is Not present.
;
_exptl_crystal_density_diffrn 2.167
_exptl_crystal_description block
_exptl_crystal_F_000 6112
_exptl_crystal_size_max 0.12
_exptl_crystal_size_mid 0.11
_exptl_crystal_size_min 0.1
_refine_diff_density_max 0.486
_refine_diff_density_min -0.713
_refine_diff_density_rms 0.125
_refine_ls_extinction_method none
_refine_ls_goodness_of_fit_ref 1.077
_refine_ls_hydrogen_treatment mixed
_refine_ls_matrix_type full
_refine_ls_number_parameters 151
_refine_ls_number_reflns 2759
_refine_ls_number_restraints 0
_refine_ls_restrained_S_all 1.077
_refine_ls_R_factor_all 0.0402
_refine_ls_R_factor_gt 0.0323
_refine_ls_shift/su_max 0.001
_refine_ls_shift/su_mean 0.000
_refine_ls_structure_factor_coef Fsqd
_refine_ls_weighting_details 'w=1/[\s^2^(Fo^2^)+(0.0293P)^2^+58.3632P] where P=(Fo^2^+2Fc^2^)/3'
_refine_ls_weighting_scheme calc
_refine_ls_wR_factor_gt 0.0797
_refine_ls_wR_factor_ref 0.0840
_reflns_Friedel_coverage 0.000
_reflns_number_gt 2346
_reflns_number_total 2759
_reflns_threshold_expression 'I > 2\s(I)'
_cod_data_source_file d3sc01762a2.cif
_cod_data_source_block a_CCDC1
_cod_depositor_comments
;
The following automatic conversions were performed:

data item '_diffrn_radiation_probe' value 'X-ray' was changed to
'x-ray' in accordance with the
/home/data/users/saulius/crontab/automatic-downloads/rss-feeds/RSC/lib/dictionaries/cif_core.dic
dictionary named 'cif_core.dic' version 2.4.2 last updated on
2011-04-26.

Automatic conversion script
Id: cif_fix_values 8170 2020-07-09 18:12:32Z antanas 

 Adding full bibliography for 1569003--1569005.cif.
;
_cod_original_cell_volume 9588.8(11)
_cod_original_sg_symbol_H-M 'I 41/a c d'
_cod_database_code 1569005
_shelx_shelxl_version_number 2019/2
_shelx_space_group_comment
;
The symmetry employed for this shelxl refinement is uniquely defined
by the following loop, which should always be used as a source of
symmetry information in preference to the above space-group names.
They are only intended as comments.
;
_shelx_estimated_absorpt_t_max 0.541
_shelx_estimated_absorpt_t_min 0.487
_olex2_refinement_description
;
1. Fixed Uiso
 At 1.2 times of:
  All C(H) groups, All N(H,H,H) groups
2.a Aromatic/amide H refined with riding coordinates:
 C2(H2), C3(H3), C5(H5), C6(H6)
2.b Idealised Me refined as rotating group:
 N1(H1A,H1B,H1C), N2(H2A,H2B,H2C)
;
_olex2_submission_special_instructions 'No special instructions were received'

loop_
_space_group_symop_operation_xyz
'x, y, z'
'-x+1/2, -y, z+1/2'
'-y+1/4, x+3/4, z+1/4'
'y+1/4, -x+1/4, z+3/4'
'-x+1/2, y, -z'
'x, -y, -z+1/2'
'y+1/4, x+3/4, -z+3/4'
'-y+1/4, -x+1/4, -z+1/4'
'x+1/2, y+1/2, z+1/2'
'-x+1, -y+1/2, z+1'
'-y+3/4, x+5/4, z+3/4'
'y+3/4, -x+3/4, z+5/4'
'-x+1, y+1/2, -z+1/2'
'x+1/2, -y+1/2, -z+1'
'y+3/4, x+5/4, -z+5/4'
'-y+3/4, -x+3/4, -z+3/4'
'-x, -y, -z'
'x-1/2, y, -z-1/2'
'y-1/4, -x-3/4, -z-1/4'
'-y-1/4, x-1/4, -z-3/4'
'x-1/2, -y, z'
'-x, y, z-1/2'
'-y-1/4, -x-3/4, z-3/4'
'y-1/4, x-1/4, z-1/4'
'-x+1/2, -y+1/2, -z+1/2'
'x, y+1/2, -z'
'y+1/4, -x-1/4, -z+1/4'
'-y+1/4, x+1/4, -z-1/4'
'x, -y+1/2, z+1/2'
'-x+1/2, y+1/2, z'
'-y+1/4, -x-1/4, z-1/4'
'y+1/4, x+1/4, z+1/4'

loop_
_atom_site_label
_atom_site_type_symbol
_atom_site_fract_x
_atom_site_fract_y
_atom_site_fract_z
_atom_site_U_iso_or_equiv
_atom_site_adp_type
_atom_site_occupancy
_atom_site_site_symmetry_order
_atom_site_calc_flag
_atom_site_refinement_flags_posn
_atom_site_refinement_flags_adp
_atom_site_refinement_flags_occupancy
_atom_site_disorder_assembly
_atom_site_disorder_group
Br1 Br 0.72277(2) 0.73677(3) 0.37545(2) 0.01949(11) Uani 1 1 d . . . . .
Br2 Br 0.500000 0.750000 0.42901(2) 0.01634(12) Uani 1 2 d S T P . .
Cu1 Cu 0.57456(3) 0.66483(4) 0.39191(2) 0.02734(14) Uani 1 1 d . . . . .
P1 P 1.000000 0.750000 0.41480(2) 0.0213(3) Uani 1 2 d S T P . .
H1 H 0.946(3) 0.802(3) 0.3986(9) 0.038(13) Uiso 1 1 d . . . . .
O1 O 0.93705(18) 0.68054(18) 0.43003(5) 0.0239(5) Uani 1 1 d . . . . .
P2 P 0.73255(7) 0.48512(7) 0.41651(2) 0.0204(2) Uani 1 1 d . . . . .
H2D H 0.798(3) 0.532(3) 0.4012(8) 0.037(13) Uiso 1 1 d . . . . .
H2E H 0.680(3) 0.436(3) 0.4005(8) 0.037(12) Uiso 1 1 d . . . . .
O2 O 0.78610(18) 0.42238(18) 0.43590(5) 0.0212(5) Uani 1 1 d . . . . .
O3 O 0.66054(17) 0.55842(18) 0.42717(5) 0.0205(5) Uani 1 1 d . . . . .
N1 N 0.7494(2) 0.7286(2) 0.44486(5) 0.0154(5) Uani 1 1 d . . . . .
H1A H 0.705829 0.683749 0.438740 0.018 Uiso 1 1 calc R U . . .
H1B H 0.810237 0.714044 0.438812 0.018 Uiso 1 1 calc R U . . .
H1C H 0.731798 0.789295 0.439307 0.018 Uiso 1 1 calc R U . . .
C1 C 0.7497(3) 0.7263(2) 0.47335(6) 0.0159(6) Uani 1 1 d . . . . .
C2 C 0.8355(3) 0.7254(5) 0.48635(8) 0.0494(14) Uani 1 1 d . . . . .
H2 H 0.895522 0.724700 0.477031 0.059 Uiso 1 1 calc R U . . .
C3 C 0.8356(3) 0.7254(5) 0.51353(8) 0.0529(15) Uani 1 1 d . . . . .
H3 H 0.895777 0.724783 0.522782 0.063 Uiso 1 1 calc R U . . .
N2 N 0.4768(2) 0.5062(2) 0.44515(5) 0.0175(6) Uani 1 1 d . . . . .
H2A H 0.532180 0.530326 0.437694 0.021 Uiso 1 1 calc R U . . .
H2B H 0.425193 0.545160 0.440987 0.021 Uiso 1 1 calc R U . . .
H2C H 0.465681 0.444498 0.439163 0.021 Uiso 1 1 calc R U . . .
C4 C 0.4888(2) 0.5037(3) 0.47345(6) 0.0162(6) Uani 1 1 d . . . . .
C5 C 0.5771(3) 0.4762(4) 0.48385(7) 0.0431(13) Uani 1 1 d . . . . .
H5 H 0.630303 0.459819 0.472771 0.052 Uiso 1 1 calc R U . . .
C6 C 0.5878(3) 0.4725(4) 0.51084(7) 0.0416(12) Uani 1 1 d . . . . .
H6 H 0.648567 0.453441 0.518262 0.050 Uiso 1 1 calc R U . . .

loop_
_atom_site_aniso_label
_atom_site_aniso_U_11
_atom_site_aniso_U_22
_atom_site_aniso_U_33
_atom_site_aniso_U_23
_atom_site_aniso_U_13
_atom_site_aniso_U_12
Br1 0.01862(18) 0.02456(19) 0.01528(18) 0.00337(13) 0.00037(12) 0.00009(12)
Br2 0.0181(2) 0.0187(2) 0.0122(2) 0.000 0.000 0.00313(17)
Cu1 0.0293(3) 0.0328(3) 0.0199(2) -0.00571(18) 0.00494(18) -0.00849(19)
P1 0.0264(7) 0.0279(7) 0.0097(5) 0.000 0.000 -0.0036(5)
O1 0.0244(13) 0.0227(13) 0.0245(13) 0.0016(10) 0.0013(10) 0.0008(10)
P2 0.0259(5) 0.0244(5) 0.0108(4) -0.0003(3) -0.0005(3) 0.0089(4)
O2 0.0266(13) 0.0190(12) 0.0180(12) 0.0036(9) -0.0047(10) 0.0002(10)
O3 0.0182(12) 0.0203(12) 0.0231(13) -0.0025(10) 0.0039(9) 0.0003(9)
N1 0.0182(13) 0.0183(13) 0.0096(12) 0.0008(10) -0.0017(11) -0.0001(11)
C1 0.0217(16) 0.0156(15) 0.0105(14) 0.0012(12) -0.0025(12) -0.0013(13)
C2 0.020(2) 0.116(5) 0.0130(18) -0.010(2) 0.0016(15) 0.004(2)
C3 0.022(2) 0.126(5) 0.0104(18) -0.012(2) -0.0067(16) 0.004(3)
N2 0.0214(14) 0.0196(14) 0.0116(13) 0.0006(11) -0.0010(11) -0.0018(12)
C4 0.0206(16) 0.0176(15) 0.0103(14) -0.0011(13) -0.0015(12) -0.0018(13)
C5 0.023(2) 0.096(4) 0.0105(16) 0.002(2) 0.0016(14) 0.022(2)
C6 0.022(2) 0.090(4) 0.0125(18) 0.005(2) -0.0006(14) 0.020(2)

loop_
_atom_type_symbol
_atom_type_description
_atom_type_scat_dispersion_real
_atom_type_scat_dispersion_imag
_atom_type_scat_source
C C 0.0033 0.0016 'International Tables Vol C Tables 4.2.6.8 and 6.1.1.4'
H H 0.0000 0.0000 'International Tables Vol C Tables 4.2.6.8 and 6.1.1.4'
Br Br -0.2901 2.4595 'International Tables Vol C Tables 4.2.6.8 and 6.1.1.4'
Cu Cu 0.3201 1.2651 'International Tables Vol C Tables 4.2.6.8 and 6.1.1.4'
N N 0.0061 0.0033 'International Tables Vol C Tables 4.2.6.8 and 6.1.1.4'
O O 0.0106 0.0060 'International Tables Vol C Tables 4.2.6.8 and 6.1.1.4'
P P 0.1023 0.0942 'International Tables Vol C Tables 4.2.6.8 and 6.1.1.4'

loop_
_geom_angle_atom_site_label_1
_geom_angle_atom_site_label_2
_geom_angle_atom_site_label_3
_geom_angle
_geom_angle_site_symmetry_1
_geom_angle_site_symmetry_3
_geom_angle_publ_flag
Cu1 Br1 Cu1 71.03(3) 28_656 . ?
Cu1 Br2 Cu1 78.19(3) . 10_564 ?
Br1 Cu1 Br1 127.64(2) 19_576 . ?
Br1 Cu1 Br2 115.368(19) . . ?
Br1 Cu1 Br2 116.858(19) 19_576 . ?
Br1 Cu1 Cu1 54.53(2) 19_576 19_576 ?
Br1 Cu1 Cu1 114.78(2) . 19_576 ?
Br1 Cu1 Cu1 114.05(2) 19_576 28_656 ?
Br1 Cu1 Cu1 54.44(2) . 28_656 ?
Br2 Cu1 Cu1 97.635(18) . 19_576 ?
Br2 Cu1 Cu1 97.634(18) . 28_656 ?
Cu1 Cu1 Cu1 67.289(18) 19_576 28_656 ?
H1 P1 H1 102(4) . 10_664 ?
O1 P1 H1 110.2(19) . . ?
O1 P1 H1 108.0(19) 10_664 . ?
O1 P1 H1 110.2(19) 10_664 10_664 ?
O1 P1 H1 108.0(19) . 10_664 ?
O1 P1 O1 117.2(2) . 10_664 ?
H2D P2 H2E 104(3) . . ?
O2 P2 H2D 109.5(19) . . ?
O2 P2 H2E 113(2) . . ?
O2 P2 O3 117.19(14) . . ?
O3 P2 H2D 109.0(18) . . ?
O3 P2 H2E 102.7(19) . . ?
H1A N1 H1B 109.5 . . ?
H1A N1 H1C 109.5 . . ?
H1B N1 H1C 109.5 . . ?
C1 N1 H1A 109.5 . . ?
C1 N1 H1B 109.5 . . ?
C1 N1 H1C 109.5 . . ?
C2 C1 N1 119.8(3) . . ?
C3 C1 N1 119.8(3) 5_656 . ?
C3 C1 C2 120.4(3) 5_656 . ?
C1 C2 H2 120.1 . . ?
C1 C2 C3 119.7(4) . . ?
C3 C2 H2 120.1 . . ?
C1 C3 C2 119.9(4) 5_656 . ?
C1 C3 H3 120.0 5_656 . ?
C2 C3 H3 120.0 . . ?
H2A N2 H2B 109.5 . . ?
H2A N2 H2C 109.5 . . ?
H2B N2 H2C 109.5 . . ?
C4 N2 H2A 109.5 . . ?
C4 N2 H2B 109.5 . . ?
C4 N2 H2C 109.5 . . ?
C5 C4 N2 119.4(3) . . ?
C6 C4 N2 119.8(3) 17_666 . ?
C6 C4 C5 120.8(3) 17_666 . ?
C4 C5 H5 120.4 . . ?
C4 C5 C6 119.3(4) . . ?
C6 C5 H5 120.4 . . ?
C4 C6 C5 119.9(4) 17_666 . ?
C4 C6 H6 120.0 17_666 . ?
C5 C6 H6 120.0 . . ?

loop_
_geom_bond_atom_site_label_1
_geom_bond_atom_site_label_2
_geom_bond_distance
_geom_bond_site_symmetry_2
_geom_bond_publ_flag
Br1 Cu1 2.4025(6) 28_656 ?
Br1 Cu1 2.4050(6) . ?
Br2 Cu1 2.4538(6) 10_564 ?
Br2 Cu1 2.4536(6) . ?
Cu1 Cu1 2.7927(9) 28_656 ?
Cu1 Cu1 2.7927(9) 19_576 ?
P1 H1 1.32(5) 10_664 ?
P1 H1 1.32(5) . ?
P1 O1 1.501(3) 10_664 ?
P1 O1 1.501(3) . ?
P2 H2D 1.35(5) . ?
P2 H2E 1.28(5) . ?
P2 O2 1.504(2) . ?
P2 O3 1.507(2) . ?
N1 H1A 0.9100 . ?
N1 H1B 0.9100 . ?
N1 H1C 0.9100 . ?
N1 C1 1.463(4) . ?
C1 C2 1.348(5) . ?
C1 C3 1.347(5) 5_656 ?
C2 H2 0.9500 . ?
C2 C3 1.395(5) . ?
C3 H3 0.9500 . ?
N2 H2A 0.9100 . ?
N2 H2B 0.9100 . ?
N2 H2C 0.9100 . ?
N2 C4 1.462(4) . ?
C4 C5 1.372(5) . ?
C4 C6 1.361(5) 17_666 ?
C5 H5 0.9500 . ?
C5 C6 1.394(5) . ?
C6 H6 0.9500 . ?

loop_
_geom_torsion_atom_site_label_1
_geom_torsion_atom_site_label_2
_geom_torsion_atom_site_label_3
_geom_torsion_atom_site_label_4
_geom_torsion
_geom_torsion_site_symmetry_1
_geom_torsion_site_symmetry_2
_geom_torsion_site_symmetry_3
_geom_torsion_site_symmetry_4
_geom_torsion_publ_flag
N1 C1 C2 C3 178.6(5) . . . . ?
C1 C2 C3 C1 0.0(9) . . . 5_656 ?
C3 C1 C2 C3 -1.3(7) 5_656 . . . ?
N2 C4 C5 C6 -179.0(4) . . . . ?
C4 C5 C6 C4 -0.1(8) . . . 17_666 ?
C6 C4 C5 C6 0.1(9) 17_666 . . . ?
